data_1572193
loop_
_publ_author_name
'Delano, 4th, Francis'
'Benner, Florian'
'Jang, Seoyun'
'Greer, Samuel M.'
'Demir, Selvan'

_publ_section_title
;
 Construction of intermolecular &#x3c3;-hole interactions in rare earth
 metallocene complexes using a 2,3,4,5-tetraiodopyrrolyl anion.
;
_journal_issue 33
_journal_name_full 'Chemical science'
_journal_page_first 13389
_journal_page_last 13404
_journal_paper_doi 10.1039/d4sc03786c
_journal_volume 15
_journal_year 2024
_chemical_formula_moiety 'C24 H30 Dy I4 N, C H2 Cl2'
_chemical_formula_sum 'C25 H32 Cl2 Dy I4 N'
_chemical_formula_weight 1087.51
_space_group_crystal_system monoclinic
_space_group_IT_number 14
_space_group_name_Hall '-P 2ybc'
_space_group_name_H-M_alt 'P 1 21/c 1'
_atom_sites_solution_hydrogens geom
_atom_sites_solution_primary dual
_audit_creation_date 2023-07-10
_audit_creation_method
;
Olex2 1.5
(compiled 2023.03.06 svn.rbb2c1857 for OlexSys, GUI svn.r6748)
;
_audit_update_record
;
2024-04-22 deposited with the CCDC.	2024-07-25 downloaded from the CCDC.
;
_cell_angle_alpha 90
_cell_angle_beta 101.856(2)
_cell_angle_gamma 90
_cell_formula_units_Z 4
_cell_length_a 10.3697(2)
_cell_length_b 14.3573(3)
_cell_length_c 21.3576(5)
_cell_measurement_reflns_used 19056
_cell_measurement_temperature 210.0(1)
_cell_measurement_theta_max 30.9980
_cell_measurement_theta_min 2.8350
_cell_volume 3111.91(12)
_computing_cell_refinement 'CrysAlisPro 1.171.42.93a (Rigaku OD, 2023)'
_computing_data_collection 'CrysAlisPro 1.171.42.93a (Rigaku OD, 2023)'
_computing_data_reduction 'CrysAlisPro 1.171.42.93a (Rigaku OD, 2023)'
_computing_molecular_graphics 'Olex2 1.5 (Dolomanov et al., 2009)'
_computing_publication_material 'Olex2 1.5 (Dolomanov et al., 2009)'
_computing_structure_refinement 'SHELXL 2018/3 (Sheldrick, 2015)'
_computing_structure_solution 'SHELXT  (Sheldrick, 2015)'
_diffrn_ambient_temperature 210.0(1)
_diffrn_detector 'Hybrid Pixel Array Detector'
_diffrn_detector_area_resol_mean 10.0000
_diffrn_detector_type HyPix
_diffrn_measured_fraction_theta_full 0.999
_diffrn_measured_fraction_theta_max 0.846
_diffrn_measurement_details
;
List of Runs (angles in degrees, time in seconds):

  # Type    Start    End  Width  t~exp~   \w     \q     \k     \f   Frames
#--------------------------------------------------------------------------
  1  \w      4.00  29.00   0.50    1.50    --    6.58 -78.00 129.00   50
  2  \w    -39.00 -12.00   0.50    1.50    --   -7.98 -78.00 129.00   54
  3  \w    -28.00  19.00   0.50    1.50    --   -7.98  78.00-104.00   94
  4  \w      0.00  35.00   0.50    1.50    --    6.58 -99.00 120.00   70
  5  \w      6.00  39.00   0.50    1.50    --    6.58 -99.00-120.00   66
  6  \w    -11.00  15.00   0.50    1.50    --    6.58 -77.00  60.00   52
  7  \w      2.00  38.00   0.50    1.50    --    6.58  57.00 -90.00   72
  8  \w    -31.00   7.00   0.50    1.50    --   -7.98 -57.00  30.00   76
  9  \w    -23.00  15.00   0.50    1.50    --   -7.98  77.00 -60.00   76
 10  \w    -28.00   7.00   0.50    1.50    --   -7.98 -57.00  60.00   70
 11  \w    -15.00  15.00   0.50    1.50    --   -7.98 -77.00 -30.00   60
;
_diffrn_measurement_device 'four-circle diffractometer'
_diffrn_measurement_device_type 'XtaLAB Synergy, Dualflex, HyPix'
_diffrn_measurement_method '\w scans'
_diffrn_orient_matrix_type 'CrysAlisPro convention (1999,Acta A55,543-557)'
_diffrn_orient_matrix_UB_11 0.0364081000
_diffrn_orient_matrix_UB_12 0.0415859000
_diffrn_orient_matrix_UB_13 0.0082960000
_diffrn_orient_matrix_UB_21 0.0033935000
_diffrn_orient_matrix_UB_22 0.0066937000
_diffrn_orient_matrix_UB_23 -0.0325331000
_diffrn_orient_matrix_UB_31 -0.0595582000
_diffrn_orient_matrix_UB_32 0.0258082000
_diffrn_orient_matrix_UB_33 -0.0049480000
_diffrn_radiation_monochromator mirror
_diffrn_radiation_probe x-ray
_diffrn_radiation_type 'Mo K\a'
_diffrn_radiation_wavelength 0.71073
_diffrn_reflns_av_R_equivalents 0.0558
_diffrn_reflns_av_unetI/netI 0.0463
_diffrn_reflns_Laue_measured_fraction_full 0.999
_diffrn_reflns_Laue_measured_fraction_max 0.846
_diffrn_reflns_limit_h_max 14
_diffrn_reflns_limit_h_min -13
_diffrn_reflns_limit_k_max 21
_diffrn_reflns_limit_k_min -19
_diffrn_reflns_limit_l_max 31
_diffrn_reflns_limit_l_min -28
_diffrn_reflns_number 38782
_diffrn_reflns_point_group_measured_fraction_full 0.999
_diffrn_reflns_point_group_measured_fraction_max 0.846
_diffrn_reflns_theta_full 25.242
_diffrn_reflns_theta_max 31.653
_diffrn_reflns_theta_min 2.458
_diffrn_source 'micro-focus sealed X-ray tube'
_diffrn_source_type 'PhotonJet (Mo) X-ray Source'
_exptl_absorpt_coefficient_mu 6.556
_exptl_absorpt_correction_T_max 1.000
_exptl_absorpt_correction_T_min 0.229
_exptl_absorpt_correction_type gaussian
_exptl_absorpt_process_details
;
CrysAlisPro 1.171.42.93a (Rigaku Oxford Diffraction, 2023)
Numerical absorption correction based on gaussian integration over
a multifaceted crystal model
Empirical absorption correction using spherical harmonics,
implemented in SCALE3 ABSPACK scaling algorithm.
;
_exptl_crystal_colour green
_exptl_crystal_colour_primary green
_exptl_crystal_density_diffrn 2.321
_exptl_crystal_description plate
_exptl_crystal_F_000 2004
_exptl_crystal_size_max 0.353
_exptl_crystal_size_mid 0.275
_exptl_crystal_size_min 0.111
_refine_diff_density_max 1.121
_refine_diff_density_min -1.468
_refine_diff_density_rms 0.162
_refine_ls_extinction_method none
_refine_ls_goodness_of_fit_ref 1.051
_refine_ls_hydrogen_treatment constr
_refine_ls_matrix_type full
_refine_ls_number_parameters 317
_refine_ls_number_reflns 8878
_refine_ls_number_restraints 6
_refine_ls_restrained_S_all 1.051
_refine_ls_R_factor_all 0.0457
_refine_ls_R_factor_gt 0.0331
_refine_ls_shift/su_max 0.002
_refine_ls_shift/su_mean 0.000
_refine_ls_structure_factor_coef Fsqd
_refine_ls_weighting_details 'w=1/[\s^2^(Fo^2^)+(0.0327P)^2^] where P=(Fo^2^+2Fc^2^)/3'
_refine_ls_weighting_scheme calc
_refine_ls_wR_factor_gt 0.0727
_refine_ls_wR_factor_ref 0.0773
_reflns_Friedel_coverage 0.000
_reflns_number_gt 7070
_reflns_number_total 8878
_reflns_threshold_expression 'I > 2\s(I)'
_cod_data_source_file d4sc03786c2.cif
_cod_data_source_block Cpstar2DyTIP210K
_cod_depositor_comments 'Adding full bibliography for 1572175--1572199.cif.'
_cod_original_cell_volume 3111.93(12)
_cod_database_code 1572193
_shelx_shelxl_version_number 2018/3
_chemical_oxdiff_formula C25H32Cl2DyI4N
_shelx_space_group_comment
;
The symmetry employed for this shelxl refinement is uniquely defined
by the following loop, which should always be used as a source of
symmetry information in preference to the above space-group names.
They are only intended as comments.
;
_shelx_estimated_absorpt_t_max 0.530
_shelx_estimated_absorpt_t_min 0.206
_olex2_refinement_description
;
1. Fixed Uiso
 At 1.2 times of:
  All C(H,H,H,H) groups
 At 1.5 times of:
  All C(H,H,H) groups
2. Uiso/Uaniso restraints and constraints
Cl1B \\sim Cl1A: within 2A with sigma of 0.04 and sigma for terminal atoms of
0.08 within 2A
3. Others
 Fixed Sof: Cl1A(0.5) H26C(0.5) H26D(0.5) H26A(0.5) H26B(0.5) Cl1B(0.5)
4.a Secondary CH2 refined with riding coordinates:
 C26(H26C,H26D), C26(H26A,H26B)
4.b Idealised Me refined as rotating group:
 C21(H21A,H21B,H21C), C25(H25A,H25B,H25C), C15(H15A,H15B,H15C), C12(H12A,H12B,
 H12C), C11(H11A,H11B,H11C), C14(H14A,H14B,H14C), C22(H22A,H22B,H22C), C23(H23A,
 H23B,H23C), C13(H13A,H13B,H13C), C24(H24A,H24B,H24C)
;
_olex2_submission_special_instructions 'No special instructions were received'
_oxdiff_exptl_absorpt_empirical_details
;
Empirical correction (ABSPACK) includes:
- Absorption correction using spherical harmonics
- Frame scaling
- Detector area scaling
;
_oxdiff_exptl_absorpt_empirical_full_max 2.640
_oxdiff_exptl_absorpt_empirical_full_min 0.625

loop_
_space_group_symop_operation_xyz
'x, y, z'
'-x, y+1/2, -z+1/2'
'-x, -y, -z'
'x, -y-1/2, z-1/2'

loop_
_atom_site_label
_atom_site_type_symbol
_atom_site_fract_x
_atom_site_fract_y
_atom_site_fract_z
_atom_site_U_iso_or_equiv
_atom_site_adp_type
_atom_site_occupancy
_atom_site_site_symmetry_order
_atom_site_calc_flag
_atom_site_refinement_flags_posn
_atom_site_refinement_flags_adp
_atom_site_refinement_flags_occupancy
_atom_site_disorder_assembly
_atom_site_disorder_group
Dy1 Dy 0.80421(2) 0.71524(2) 0.33916(2) 0.02268(5) Uani 1 1 d . . . . .
I1 I 0.52449(3) 0.61607(2) 0.28077(2) 0.03303(7) Uani 1 1 d . . . . .
I4 I 0.82151(3) 0.93965(2) 0.20050(2) 0.03830(8) Uani 1 1 d . . . . .
I3 I 0.48480(3) 0.93748(2) 0.08180(2) 0.03870(8) Uani 1 1 d . . . . .
I2 I 0.29274(3) 0.72238(2) 0.13000(2) 0.05129(9) Uani 1 1 d . . . . .
Cl2 Cl 0.60894(16) 0.62733(10) 0.07934(7) 0.0657(4) Uani 1 1 d . . . . .
Cl1A Cl 0.6912(11) 0.4447(7) 0.0393(5) 0.125(4) Uani 0.5 1 d . U P A 1
N1 N 0.6780(3) 0.7740(2) 0.24135(15) 0.0265(6) Uani 1 1 d . . . . .
C5 C 0.6684(4) 0.8455(2) 0.19804(18) 0.0253(7) Uani 1 1 d . . . . .
C2 C 0.5603(4) 0.7290(2) 0.22494(18) 0.0262(7) Uani 1 1 d . . . . .
C10 C 0.9571(4) 0.6487(3) 0.26446(19) 0.0298(8) Uani 1 1 d . . . . .
C6 C 0.8877(4) 0.5708(3) 0.2805(2) 0.0317(8) Uani 1 1 d . . . . .
C8 C 1.0275(4) 0.6209(3) 0.3717(2) 0.0367(9) Uani 1 1 d . . . . .
C21 C 0.5197(4) 0.7382(4) 0.4240(2) 0.0478(12) Uani 1 1 d . . . . .
H21A H 0.456652 0.756120 0.385765 0.072 Uiso 1 1 calc R U . . .
H21B H 0.493778 0.764973 0.461259 0.072 Uiso 1 1 calc R U . . .
H21C H 0.521979 0.670903 0.427712 0.072 Uiso 1 1 calc R U . . .
C20 C 0.6815(4) 0.8531(3) 0.3856(2) 0.0344(9) Uani 1 1 d . . . . .
C19 C 0.8176(4) 0.8718(3) 0.4036(2) 0.0347(9) Uani 1 1 d . . . . .
C4 C 0.5488(4) 0.8443(3) 0.15592(18) 0.0276(7) Uani 1 1 d . . . . .
C9 C 1.0433(4) 0.6796(3) 0.3206(2) 0.0343(9) Uani 1 1 d . . . . .
C3 C 0.4774(4) 0.7687(3) 0.17358(19) 0.0282(8) Uani 1 1 d . . . . .
C16 C 0.6546(4) 0.7736(3) 0.41973(19) 0.0285(8) Uani 1 1 d . . . . .
C25 C 0.5809(5) 0.9131(4) 0.3429(2) 0.0547(14) Uani 1 1 d . . . . .
H25A H 0.623952 0.949715 0.314943 0.082 Uiso 1 1 calc R U . . .
H25B H 0.539792 0.954454 0.368927 0.082 Uiso 1 1 calc R U . . .
H25C H 0.514182 0.873802 0.317251 0.082 Uiso 1 1 calc R U . . .
C15 C 0.9530(6) 0.6818(4) 0.1977(3) 0.0548(13) Uani 1 1 d . . . . .
H15A H 0.862286 0.683596 0.174372 0.082 Uiso 1 1 calc R U . . .
H15B H 1.003219 0.639618 0.176517 0.082 Uiso 1 1 calc R U . . .
H15C H 0.990718 0.743802 0.198939 0.082 Uiso 1 1 calc R U . . .
C12 C 0.8869(6) 0.4745(3) 0.3839(3) 0.0638(16) Uani 1 1 d . . . . .
H12A H 0.891611 0.493348 0.427884 0.096 Uiso 1 1 calc R U . . .
H12B H 0.944793 0.421765 0.382728 0.096 Uiso 1 1 calc R U . . .
H12C H 0.797083 0.457076 0.364710 0.096 Uiso 1 1 calc R U . . .
C11 C 0.8012(5) 0.5090(4) 0.2332(3) 0.0591(15) Uani 1 1 d . . . . .
H11A H 0.754495 0.466095 0.255709 0.089 Uiso 1 1 calc R U . . .
H11B H 0.854838 0.474179 0.209172 0.089 Uiso 1 1 calc R U . . .
H11C H 0.738125 0.546778 0.204093 0.089 Uiso 1 1 calc R U . . .
C14 C 1.1452(5) 0.7558(4) 0.3231(3) 0.0632(16) Uani 1 1 d . . . . .
H14A H 1.107229 0.807116 0.295890 0.095 Uiso 1 1 calc R U . . .
H14B H 1.220804 0.731453 0.308200 0.095 Uiso 1 1 calc R U . . .
H14C H 1.172804 0.777707 0.366765 0.095 Uiso 1 1 calc R U . . .
C17 C 0.7755(4) 0.7424(3) 0.45888(19) 0.0307(8) Uani 1 1 d . . . . .
C18 C 0.8752(4) 0.8042(3) 0.44916(19) 0.0320(8) Uani 1 1 d . . . . .
C22 C 0.7880(5) 0.6642(3) 0.5066(2) 0.0494(12) Uani 1 1 d . . . . .
H22A H 0.713589 0.622344 0.494861 0.074 Uiso 1 1 calc R U . . .
H22B H 0.789455 0.689591 0.548878 0.074 Uiso 1 1 calc R U . . .
H22C H 0.869095 0.630364 0.506990 0.074 Uiso 1 1 calc R U . . .
C7 C 0.9290(4) 0.5541(3) 0.3470(2) 0.0347(9) Uani 1 1 d . . . . .
C23 C 1.0108(5) 0.8103(4) 0.4913(3) 0.0531(13) Uani 1 1 d . . . . .
H23A H 1.034506 0.750486 0.511455 0.080 Uiso 1 1 calc R U . . .
H23B H 1.010863 0.857262 0.524003 0.080 Uiso 1 1 calc R U . . .
H23C H 1.074113 0.827260 0.465578 0.080 Uiso 1 1 calc R U . . .
C13 C 1.1188(6) 0.6146(4) 0.4357(3) 0.0680(17) Uani 1 1 d . . . . .
H13A H 1.172859 0.670300 0.443027 0.102 Uiso 1 1 calc R U . . .
H13B H 1.174975 0.560406 0.436747 0.102 Uiso 1 1 calc R U . . .
H13C H 1.067797 0.609160 0.468866 0.102 Uiso 1 1 calc R U . . .
C24 C 0.8918(6) 0.9558(3) 0.3866(3) 0.0598(15) Uani 1 1 d . . . . .
H24A H 0.967714 0.935265 0.370261 0.090 Uiso 1 1 calc R U . . .
H24B H 0.920927 0.993725 0.424432 0.090 Uiso 1 1 calc R U . . .
H24C H 0.834255 0.992317 0.354113 0.090 Uiso 1 1 calc R U . . .
C26 C 0.6965(11) 0.5581(4) 0.0370(4) 0.110(3) Uani 1 1 d . . . . .
H26C H 0.669404 0.576081 -0.008007 0.132 Uiso 0.5 1 calc R U P A 1
H26D H 0.789281 0.575819 0.050534 0.132 Uiso 0.5 1 calc R U P A 1
H26A H 0.655987 0.562945 -0.008523 0.132 Uiso 0.5 1 calc R U P A -1
H26B H 0.786238 0.582753 0.042764 0.132 Uiso 0.5 1 calc R U P A -1
Cl1B Cl 0.7055(10) 0.4461(6) 0.0572(3) 0.074(2) Uani 0.5 1 d . U P A -1

loop_
_atom_site_aniso_label
_atom_site_aniso_U_11
_atom_site_aniso_U_22
_atom_site_aniso_U_33
_atom_site_aniso_U_23
_atom_site_aniso_U_13
_atom_site_aniso_U_12
Dy1 0.02182(9) 0.02286(9) 0.02186(9) -0.00048(6) 0.00095(6) 0.00301(6)
I1 0.03390(14) 0.02966(13) 0.03486(15) 0.00195(10) 0.00552(11) -0.00928(9)
I4 0.03369(15) 0.03617(15) 0.04442(17) 0.00592(11) 0.00661(12) -0.00981(10)
I3 0.04396(16) 0.04092(15) 0.02999(14) 0.00942(11) 0.00470(11) 0.01387(11)
I2 0.02808(15) 0.04966(18) 0.0662(2) -0.00021(15) -0.01340(14) -0.00574(11)
Cl2 0.0774(10) 0.0684(9) 0.0514(8) 0.0055(7) 0.0133(7) 0.0242(7)
Cl1A 0.081(4) 0.062(4) 0.226(10) -0.035(5) 0.016(6) -0.006(3)
N1 0.0225(15) 0.0322(16) 0.0221(16) 0.0026(12) -0.0014(12) -0.0025(11)
C5 0.0264(18) 0.0249(17) 0.0250(18) 0.0020(14) 0.0065(14) -0.0022(13)
C2 0.0248(18) 0.0242(17) 0.029(2) -0.0001(14) 0.0033(15) 0.0001(13)
C10 0.031(2) 0.0306(19) 0.028(2) 0.0038(15) 0.0067(16) 0.0112(14)
C6 0.029(2) 0.0272(18) 0.038(2) -0.0066(16) 0.0040(16) 0.0056(14)
C8 0.029(2) 0.039(2) 0.039(2) -0.0071(18) -0.0016(17) 0.0169(16)
C21 0.027(2) 0.065(3) 0.053(3) -0.018(2) 0.012(2) 0.0016(19)
C20 0.044(2) 0.0303(19) 0.029(2) -0.0038(16) 0.0064(17) 0.0124(16)
C19 0.048(2) 0.0262(18) 0.031(2) -0.0080(16) 0.0117(18) -0.0052(16)
C4 0.0268(18) 0.0281(18) 0.0270(19) 0.0011(15) 0.0036(15) 0.0038(14)
C9 0.0205(18) 0.032(2) 0.051(3) -0.0036(18) 0.0065(17) -0.0010(14)
C3 0.0220(18) 0.0315(19) 0.029(2) -0.0029(15) 0.0002(14) -0.0016(13)
C16 0.0268(19) 0.0326(19) 0.0257(19) -0.0046(15) 0.0047(15) 0.0037(14)
C25 0.069(3) 0.054(3) 0.039(3) 0.004(2) 0.005(2) 0.038(3)
C15 0.066(3) 0.062(3) 0.043(3) 0.008(2) 0.026(3) 0.022(3)
C12 0.077(4) 0.041(3) 0.083(4) 0.028(3) 0.039(3) 0.024(3)
C11 0.043(3) 0.054(3) 0.077(4) -0.033(3) 0.002(3) 0.004(2)
C14 0.044(3) 0.050(3) 0.100(5) -0.011(3) 0.025(3) -0.009(2)
C17 0.032(2) 0.0334(19) 0.027(2) -0.0024(16) 0.0073(16) 0.0035(15)
C18 0.033(2) 0.036(2) 0.026(2) -0.0075(16) 0.0038(16) 0.0022(15)
C22 0.059(3) 0.048(3) 0.042(3) 0.017(2) 0.011(2) 0.011(2)
C7 0.035(2) 0.0272(19) 0.045(3) 0.0086(17) 0.0140(18) 0.0107(15)
C23 0.038(3) 0.069(3) 0.047(3) -0.022(3) -0.002(2) -0.003(2)
C13 0.056(3) 0.087(4) 0.049(3) -0.014(3) -0.015(3) 0.038(3)
C24 0.093(4) 0.036(2) 0.056(3) -0.008(2) 0.028(3) -0.022(3)
C26 0.197(9) 0.061(4) 0.107(6) 0.025(4) 0.112(7) 0.028(5)
Cl1B 0.103(5) 0.063(3) 0.062(2) 0.018(2) 0.030(2) 0.034(3)

loop_
_atom_type_symbol
_atom_type_description
_atom_type_scat_dispersion_real
_atom_type_scat_dispersion_imag
_atom_type_scat_source
C C 0.0033 0.0016 'International Tables Vol C Tables 4.2.6.8 and 6.1.1.4'
H H 0.0000 0.0000 'International Tables Vol C Tables 4.2.6.8 and 6.1.1.4'
Cl Cl 0.1484 0.1585 'International Tables Vol C Tables 4.2.6.8 and 6.1.1.4'
Dy Dy -0.1892 4.4098 'International Tables Vol C Tables 4.2.6.8 and 6.1.1.4'
I I -0.4742 1.8119 'International Tables Vol C Tables 4.2.6.8 and 6.1.1.4'
N N 0.0061 0.0033 'International Tables Vol C Tables 4.2.6.8 and 6.1.1.4'

loop_
_exptl_crystal_face_index_h
_exptl_crystal_face_index_k
_exptl_crystal_face_index_l
_exptl_crystal_face_perp_dist
-1 -1 0 0.1241
-1 1 0 0.1231
1 1 0 0.1293
1 -1 0 0.1498
0 0 -1 0.0585
0 0 1 0.0528
-1 1 2 0.0993
1 -1 -2 0.1399
1 -1 1 0.1333
0 1 2 0.0924
2 -1 1 0.1448
0 1 -2 0.0988
-1 0 -2 0.1081
-1 0 2 0.1036
-6 6 -23 0.0941

loop_
_geom_angle_atom_site_label_1
_geom_angle_atom_site_label_2
_geom_angle_atom_site_label_3
_geom_angle
_geom_angle_site_symmetry_1
_geom_angle_site_symmetry_3
_geom_angle_publ_flag
N1 Dy1 I1 62.03(7) . . ?
N1 Dy1 C10 83.60(11) . . ?
N1 Dy1 C6 92.10(12) . . ?
N1 Dy1 C8 134.84(12) . . ?
N1 Dy1 C20 81.03(12) . . ?
N1 Dy1 C19 96.69(12) . . ?
N1 Dy1 C9 107.53(13) . . ?
N1 Dy1 C16 99.58(11) . . ?
N1 Dy1 C17 129.86(11) . . ?
N1 Dy1 C18 127.69(11) . . ?
N1 Dy1 C7 122.75(13) . . ?
C10 Dy1 I1 102.07(9) . . ?
C10 Dy1 C6 30.84(12) . . ?
C10 Dy1 C8 51.29(13) . . ?
C10 Dy1 C20 152.49(12) . . ?
C10 Dy1 C16 176.41(11) . . ?
C10 Dy1 C17 146.13(12) . . ?
C6 Dy1 I1 80.11(9) . . ?
C6 Dy1 C16 146.62(12) . . ?
C6 Dy1 C17 132.71(13) . . ?
C8 Dy1 I1 122.77(10) . . ?
C8 Dy1 C6 51.20(13) . . ?
C8 Dy1 C20 138.04(13) . . ?
C8 Dy1 C16 125.58(13) . . ?
C8 Dy1 C17 94.98(13) . . ?
C20 Dy1 I1 90.65(10) . . ?
C20 Dy1 C6 170.36(13) . . ?
C20 Dy1 C16 30.72(12) . . ?
C20 Dy1 C17 51.31(12) . . ?
C19 Dy1 I1 121.65(10) . . ?
C19 Dy1 C10 130.61(13) . . ?
C19 Dy1 C6 158.15(13) . . ?
C19 Dy1 C8 110.54(14) . . ?
C19 Dy1 C20 31.00(13) . . ?
C19 Dy1 C9 107.11(13) . . ?
C19 Dy1 C16 50.96(12) . . ?
C19 Dy1 C17 51.36(12) . . ?
C19 Dy1 C18 31.22(13) . . ?
C19 Dy1 C7 138.15(14) . . ?
C9 Dy1 I1 130.62(9) . . ?
C9 Dy1 C10 30.98(13) . . ?
C9 Dy1 C6 51.06(12) . . ?
C9 Dy1 C8 31.04(14) . . ?
C9 Dy1 C20 137.56(13) . . ?
C9 Dy1 C16 147.46(13) . . ?
C9 Dy1 C17 117.78(13) . . ?
C9 Dy1 C18 97.37(13) . . ?
C16 Dy1 I1 78.11(8) . . ?
C17 Dy1 I1 99.55(9) . . ?
C17 Dy1 C16 31.02(12) . . ?
C18 Dy1 I1 128.17(9) . . ?
C18 Dy1 C10 128.18(12) . . ?
C18 Dy1 C6 137.57(13) . . ?
C18 Dy1 C8 86.84(13) . . ?
C18 Dy1 C20 51.27(13) . . ?
C18 Dy1 C16 50.90(12) . . ?
C18 Dy1 C17 30.82(12) . . ?
C7 Dy1 I1 91.60(10) . . ?
C7 Dy1 C10 51.38(12) . . ?
C7 Dy1 C6 31.06(13) . . ?
C7 Dy1 C8 31.18(13) . . ?
C7 Dy1 C20 153.71(13) . . ?
C7 Dy1 C9 51.42(12) . . ?
C7 Dy1 C16 125.08(12) . . ?
C7 Dy1 C17 102.55(13) . . ?
C7 Dy1 C18 108.88(13) . . ?
C2 I1 Dy1 68.22(10) . . ?
C5 N1 Dy1 143.9(2) . . ?
C2 N1 Dy1 111.1(2) . . ?
C2 N1 C5 104.2(3) . . ?
N1 C5 I4 121.4(3) . . ?
N1 C5 C4 111.2(3) . . ?
C4 C5 I4 127.4(3) . . ?
N1 C2 I1 118.4(3) . . ?
N1 C2 C3 113.0(3) . . ?
C3 C2 I1 128.5(3) . . ?
C6 C10 Dy1 75.0(2) . . ?
C6 C10 C9 108.0(4) . . ?
C6 C10 C15 124.6(4) . . ?
C9 C10 Dy1 74.2(2) . . ?
C9 C10 C15 126.9(4) . . ?
C15 C10 Dy1 123.8(3) . . ?
C10 C6 Dy1 74.2(2) . . ?
C10 C6 C11 124.9(4) . . ?
C10 C6 C7 108.2(4) . . ?
C11 C6 Dy1 124.9(3) . . ?
C7 C6 Dy1 73.7(2) . . ?
C7 C6 C11 126.3(4) . . ?
C9 C8 Dy1 74.1(2) . . ?
C9 C8 C7 107.7(4) . . ?
C9 C8 C13 126.0(5) . . ?
C7 C8 Dy1 74.0(2) . . ?
C7 C8 C13 124.7(5) . . ?
C13 C8 Dy1 128.7(3) . . ?
H21A C21 H21B 109.5 . . ?
H21A C21 H21C 109.5 . . ?
H21B C21 H21C 109.5 . . ?
C16 C21 H21A 109.5 . . ?
C16 C21 H21B 109.5 . . ?
C16 C21 H21C 109.5 . . ?
C19 C20 Dy1 73.4(2) . . ?
C19 C20 C16 107.8(3) . . ?
C19 C20 C25 125.8(4) . . ?
C16 C20 Dy1 75.6(2) . . ?
C16 C20 C25 126.1(4) . . ?
C25 C20 Dy1 121.7(3) . . ?
C20 C19 Dy1 75.6(2) . . ?
C20 C19 C18 108.2(3) . . ?
C20 C19 C24 128.0(4) . . ?
C18 C19 Dy1 75.1(2) . . ?
C18 C19 C24 123.2(4) . . ?
C24 C19 Dy1 122.1(3) . . ?
C5 C4 I3 126.5(3) . . ?
C5 C4 C3 106.7(3) . . ?
C3 C4 I3 126.7(3) . . ?
C10 C9 Dy1 74.8(2) . . ?
C10 C9 C8 108.4(3) . . ?
C10 C9 C14 124.9(5) . . ?
C8 C9 Dy1 74.8(2) . . ?
C8 C9 C14 126.5(5) . . ?
C14 C9 Dy1 121.7(3) . . ?
C2 C3 I2 126.8(3) . . ?
C2 C3 C4 104.9(3) . . ?
C4 C3 I2 128.2(3) . . ?
C21 C16 Dy1 126.9(3) . . ?
C20 C16 Dy1 73.7(2) . . ?
C20 C16 C21 125.9(4) . . ?
C20 C16 C17 108.3(3) . . ?
C17 C16 Dy1 74.0(2) . . ?
C17 C16 C21 124.9(4) . . ?
C20 C25 H25A 109.5 . . ?
C20 C25 H25B 109.5 . . ?
C20 C25 H25C 109.5 . . ?
H25A C25 H25B 109.5 . . ?
H25A C25 H25C 109.5 . . ?
H25B C25 H25C 109.5 . . ?
C10 C15 H15A 109.5 . . ?
C10 C15 H15B 109.5 . . ?
C10 C15 H15C 109.5 . . ?
H15A C15 H15B 109.5 . . ?
H15A C15 H15C 109.5 . . ?
H15B C15 H15C 109.5 . . ?
H12A C12 H12B 109.5 . . ?
H12A C12 H12C 109.5 . . ?
H12B C12 H12C 109.5 . . ?
C7 C12 H12A 109.5 . . ?
C7 C12 H12B 109.5 . . ?
C7 C12 H12C 109.5 . . ?
C6 C11 H11A 109.5 . . ?
C6 C11 H11B 109.5 . . ?
C6 C11 H11C 109.5 . . ?
H11A C11 H11B 109.5 . . ?
H11A C11 H11C 109.5 . . ?
H11B C11 H11C 109.5 . . ?
C9 C14 H14A 109.5 . . ?
C9 C14 H14B 109.5 . . ?
C9 C14 H14C 109.5 . . ?
H14A C14 H14B 109.5 . . ?
H14A C14 H14C 109.5 . . ?
H14B C14 H14C 109.5 . . ?
C16 C17 Dy1 75.0(2) . . ?
C16 C17 C22 125.1(4) . . ?
C18 C17 Dy1 73.8(2) . . ?
C18 C17 C16 107.3(3) . . ?
C18 C17 C22 127.3(4) . . ?
C22 C17 Dy1 122.1(3) . . ?
C19 C18 Dy1 73.7(2) . . ?
C19 C18 C23 125.4(4) . . ?
C17 C18 Dy1 75.4(2) . . ?
C17 C18 C19 108.3(4) . . ?
C17 C18 C23 124.8(4) . . ?
C23 C18 Dy1 127.9(3) . . ?
C17 C22 H22A 109.5 . . ?
C17 C22 H22B 109.5 . . ?
C17 C22 H22C 109.5 . . ?
H22A C22 H22B 109.5 . . ?
H22A C22 H22C 109.5 . . ?
H22B C22 H22C 109.5 . . ?
C6 C7 Dy1 75.2(2) . . ?
C6 C7 C8 107.7(4) . . ?
C6 C7 C12 126.3(5) . . ?
C8 C7 Dy1 74.8(2) . . ?
C8 C7 C12 125.7(5) . . ?
C12 C7 Dy1 120.6(3) . . ?
C18 C23 H23A 109.5 . . ?
C18 C23 H23B 109.5 . . ?
C18 C23 H23C 109.5 . . ?
H23A C23 H23B 109.5 . . ?
H23A C23 H23C 109.5 . . ?
H23B C23 H23C 109.5 . . ?
C8 C13 H13A 109.5 . . ?
C8 C13 H13B 109.5 . . ?
C8 C13 H13C 109.5 . . ?
H13A C13 H13B 109.5 . . ?
H13A C13 H13C 109.5 . . ?
H13B C13 H13C 109.5 . . ?
C19 C24 H24A 109.5 . . ?
C19 C24 H24B 109.5 . . ?
C19 C24 H24C 109.5 . . ?
H24A C24 H24B 109.5 . . ?
H24A C24 H24C 109.5 . . ?
H24B C24 H24C 109.5 . . ?
Cl2 C26 H26C 106.7 . . ?
Cl2 C26 H26D 106.7 . . ?
Cl2 C26 H26A 108.4 . . ?
Cl2 C26 H26B 108.4 . . ?
Cl1A C26 Cl2 122.4(6) . . ?
Cl1A C26 H26C 106.7 . . ?
Cl1A C26 H26D 106.7 . . ?
Cl1A C26 H26A 95.2 . . ?
Cl1A C26 H26B 113.2 . . ?
Cl1A C26 Cl1B 13.2(6) . . ?
H26C C26 H26D 106.6 . . ?
H26C C26 H26A 13.7 . . ?
H26C C26 H26B 95.7 . . ?
H26D C26 H26A 117.9 . . ?
H26D C26 H26B 11.2 . . ?
H26A C26 H26B 107.5 . . ?
Cl1B C26 Cl2 115.5(4) . . ?
Cl1B C26 H26C 119.9 . . ?
Cl1B C26 H26D 100.1 . . ?
Cl1B C26 H26A 108.4 . . ?
Cl1B C26 H26B 108.4 . . ?

loop_
_geom_bond_atom_site_label_1
_geom_bond_atom_site_label_2
_geom_bond_distance
_geom_bond_site_symmetry_2
_geom_bond_publ_flag
Dy1 I1 3.2419(3) . ?
Dy1 N1 2.380(3) . ?
Dy1 C10 2.648(4) . ?
Dy1 C6 2.658(4) . ?
Dy1 C8 2.649(4) . ?
Dy1 C20 2.653(4) . ?
Dy1 C19 2.624(4) . ?
Dy1 C9 2.640(4) . ?
Dy1 C16 2.677(4) . ?
Dy1 C17 2.663(4) . ?
Dy1 C18 2.642(4) . ?
Dy1 C7 2.639(4) . ?
I1 C2 2.091(4) . ?
I4 C5 2.077(3) . ?
I3 C4 2.075(4) . ?
I2 C3 2.060(4) . ?
Cl2 C26 1.722(6) . ?
Cl1A C26 1.629(12) . ?
N1 C5 1.372(5) . ?
N1 C2 1.361(5) . ?
C5 C4 1.375(5) . ?
C2 C3 1.371(5) . ?
C10 C6 1.411(6) . ?
C10 C9 1.412(6) . ?
C10 C15 1.495(6) . ?
C6 C11 1.496(6) . ?
C6 C7 1.418(6) . ?
C8 C9 1.415(6) . ?
C8 C7 1.421(6) . ?
C8 C13 1.497(6) . ?
C21 H21A 0.9700 . ?
C21 H21B 0.9700 . ?
C21 H21C 0.9700 . ?
C21 C16 1.509(6) . ?
C20 C19 1.411(6) . ?
C20 C16 1.412(6) . ?
C20 C25 1.508(6) . ?
C19 C18 1.417(6) . ?
C19 C24 1.514(6) . ?
C4 C3 1.408(5) . ?
C9 C14 1.514(6) . ?
C16 C17 1.428(5) . ?
C25 H25A 0.9700 . ?
C25 H25B 0.9700 . ?
C25 H25C 0.9700 . ?
C15 H15A 0.9700 . ?
C15 H15B 0.9700 . ?
C15 H15C 0.9700 . ?
C12 H12A 0.9700 . ?
C12 H12B 0.9700 . ?
C12 H12C 0.9700 . ?
C12 C7 1.502(6) . ?
C11 H11A 0.9700 . ?
C11 H11B 0.9700 . ?
C11 H11C 0.9700 . ?
C14 H14A 0.9700 . ?
C14 H14B 0.9700 . ?
C14 H14C 0.9700 . ?
C17 C18 1.410(6) . ?
C17 C22 1.504(6) . ?
C18 C23 1.508(6) . ?
C22 H22A 0.9700 . ?
C22 H22B 0.9700 . ?
C22 H22C 0.9700 . ?
C23 H23A 0.9700 . ?
C23 H23B 0.9700 . ?
C23 H23C 0.9700 . ?
C13 H13A 0.9700 . ?
C13 H13B 0.9700 . ?
C13 H13C 0.9700 . ?
C24 H24A 0.9700 . ?
C24 H24B 0.9700 . ?
C24 H24C 0.9700 . ?
C26 H26C 0.9800 . ?
C26 H26D 0.9800 . ?
C26 H26A 0.9800 . ?
C26 H26B 0.9800 . ?
C26 Cl1B 1.662(10) . ?

loop_
_geom_torsion_atom_site_label_1
_geom_torsion_atom_site_label_2
_geom_torsion_atom_site_label_3
_geom_torsion_atom_site_label_4
_geom_torsion
_geom_torsion_site_symmetry_1
_geom_torsion_site_symmetry_2
_geom_torsion_site_symmetry_3
_geom_torsion_site_symmetry_4
_geom_torsion_publ_flag
Dy1 N1 C5 I4 12.3(6) . . . . ?
Dy1 N1 C5 C4 -167.6(3) . . . . ?
Dy1 N1 C2 I1 -5.5(3) . . . . ?
Dy1 N1 C2 C3 171.9(3) . . . . ?
Dy1 C10 C6 C11 121.8(4) . . . . ?
Dy1 C10 C6 C7 -66.4(3) . . . . ?
Dy1 C10 C9 C8 67.9(3) . . . . ?
Dy1 C10 C9 C14 -118.3(4) . . . . ?
Dy1 C6 C7 C8 -68.3(3) . . . . ?
Dy1 C6 C7 C12 117.3(4) . . . . ?
Dy1 C8 C9 C10 -67.9(3) . . . . ?
Dy1 C8 C9 C14 118.4(4) . . . . ?
Dy1 C8 C7 C6 68.6(3) . . . . ?
Dy1 C8 C7 C12 -117.0(4) . . . . ?
Dy1 C20 C19 C18 -68.7(3) . . . . ?
Dy1 C20 C19 C24 119.7(4) . . . . ?
Dy1 C20 C16 C21 -124.1(4) . . . . ?
Dy1 C20 C16 C17 66.4(3) . . . . ?
Dy1 C19 C18 C17 -68.1(3) . . . . ?
Dy1 C19 C18 C23 125.2(4) . . . . ?
Dy1 C16 C17 C18 67.3(3) . . . . ?
Dy1 C16 C17 C22 -118.9(4) . . . . ?
Dy1 C17 C18 C19 66.9(3) . . . . ?
Dy1 C17 C18 C23 -126.3(4) . . . . ?
I1 C2 C3 I2 -5.2(5) . . . . ?
I1 C2 C3 C4 177.5(3) . . . . ?
I4 C5 C4 I3 -0.3(5) . . . . ?
I4 C5 C4 C3 -179.2(3) . . . . ?
I3 C4 C3 I2 3.2(5) . . . . ?
I3 C4 C3 C2 -179.6(3) . . . . ?
N1 C5 C4 I3 179.6(2) . . . . ?
N1 C5 C4 C3 0.7(4) . . . . ?
N1 C2 C3 I2 177.7(3) . . . . ?
N1 C2 C3 C4 0.4(4) . . . . ?
C5 N1 C2 I1 -177.4(2) . . . . ?
C5 N1 C2 C3 0.0(4) . . . . ?
C5 C4 C3 I2 -177.9(3) . . . . ?
C5 C4 C3 C2 -0.6(4) . . . . ?
C2 N1 C5 I4 179.5(2) . . . . ?
C2 N1 C5 C4 -0.4(4) . . . . ?
C10 C6 C7 Dy1 66.7(3) . . . . ?
C10 C6 C7 C8 -1.6(4) . . . . ?
C10 C6 C7 C12 -176.0(4) . . . . ?
C6 C10 C9 Dy1 -68.0(3) . . . . ?
C6 C10 C9 C8 -0.1(4) . . . . ?
C6 C10 C9 C14 173.7(4) . . . . ?
C21 C16 C17 Dy1 124.1(4) . . . . ?
C21 C16 C17 C18 -168.6(4) . . . . ?
C21 C16 C17 C22 5.2(6) . . . . ?
C20 C19 C18 Dy1 69.0(3) . . . . ?
C20 C19 C18 C17 0.9(4) . . . . ?
C20 C19 C18 C23 -165.7(4) . . . . ?
C20 C16 C17 Dy1 -66.3(3) . . . . ?
C20 C16 C17 C18 1.0(4) . . . . ?
C20 C16 C17 C22 174.8(4) . . . . ?
C19 C20 C16 Dy1 -66.8(3) . . . . ?
C19 C20 C16 C21 169.0(4) . . . . ?
C19 C20 C16 C17 -0.4(4) . . . . ?
C9 C10 C6 Dy1 67.5(3) . . . . ?
C9 C10 C6 C11 -170.7(4) . . . . ?
C9 C10 C6 C7 1.0(4) . . . . ?
C9 C8 C7 Dy1 -67.1(3) . . . . ?
C9 C8 C7 C6 1.6(4) . . . . ?
C9 C8 C7 C12 175.9(4) . . . . ?
C16 C20 C19 Dy1 68.3(3) . . . . ?
C16 C20 C19 C18 -0.3(4) . . . . ?
C16 C20 C19 C24 -171.9(4) . . . . ?
C16 C17 C18 Dy1 -68.1(3) . . . . ?
C16 C17 C18 C19 -1.2(4) . . . . ?
C16 C17 C18 C23 165.6(4) . . . . ?
C25 C20 C19 Dy1 -117.4(4) . . . . ?
C25 C20 C19 C18 173.9(4) . . . . ?
C25 C20 C19 C24 2.3(7) . . . . ?
C25 C20 C16 Dy1 118.9(4) . . . . ?
C25 C20 C16 C21 -5.2(7) . . . . ?
C25 C20 C16 C17 -174.6(4) . . . . ?
C15 C10 C6 Dy1 -121.0(4) . . . . ?
C15 C10 C6 C11 0.8(6) . . . . ?
C15 C10 C6 C7 172.6(4) . . . . ?
C15 C10 C9 Dy1 120.7(4) . . . . ?
C15 C10 C9 C8 -171.4(4) . . . . ?
C15 C10 C9 C14 2.4(6) . . . . ?
C11 C6 C7 Dy1 -121.7(4) . . . . ?
C11 C6 C7 C8 170.0(4) . . . . ?
C11 C6 C7 C12 -4.4(6) . . . . ?
C22 C17 C18 Dy1 118.2(4) . . . . ?
C22 C17 C18 C19 -174.8(4) . . . . ?
C22 C17 C18 C23 -8.1(7) . . . . ?
C7 C8 C9 Dy1 67.0(3) . . . . ?
C7 C8 C9 C10 -0.9(4) . . . . ?
C7 C8 C9 C14 -174.6(4) . . . . ?
C13 C8 C9 Dy1 -126.7(4) . . . . ?
C13 C8 C9 C10 165.4(4) . . . . ?
C13 C8 C9 C14 -8.3(7) . . . . ?
C13 C8 C7 Dy1 126.4(4) . . . . ?
C13 C8 C7 C6 -165.0(4) . . . . ?
C13 C8 C7 C12 9.4(7) . . . . ?
C24 C19 C18 Dy1 -118.9(4) . . . . ?
C24 C19 C18 C17 173.0(4) . . . . ?
C24 C19 C18 C23 6.4(6) . . . . ?

loop_
_exptl_oxdiff_crystal_face_indexfrac_h
_exptl_oxdiff_crystal_face_indexfrac_k
_exptl_oxdiff_crystal_face_indexfrac_l
_exptl_oxdiff_crystal_face_x
_exptl_oxdiff_crystal_face_y
_exptl_oxdiff_crystal_face_z
-1.0017 -1.0304 0.1187 -0.0783 -0.0142 0.0325
-1.0132 0.9834 -0.0270 0.0038 0.0040 0.0859
1.0017 1.0304 -0.1187 0.0783 0.0142 -0.0325
1.0132 -0.9834 0.0270 -0.0038 -0.0040 -0.0859
-0.0072 -0.0360 -0.9994 -0.0100 0.0322 0.0044
0.0072 0.0360 0.9994 0.0100 -0.0322 -0.0044
-0.9988 1.0554 1.9717 0.0239 -0.0605 0.0770
0.9988 -1.0554 -1.9717 -0.0239 0.0605 -0.0770
1.0204 -0.9474 1.0264 0.0063 -0.0363 -0.0903
0.0086 1.0789 1.9259 0.0612 -0.0554 0.0178
2.0279 -0.9239 0.9806 0.0435 -0.0312 -0.1495
-0.0201 0.9349 -2.0716 0.0210 0.0736 0.0356
-1.0218 -0.0955 -1.9529 -0.0574 0.0594 0.0681
-0.9931 0.0484 2.0446 -0.0172 -0.0696 0.0503
-6.0000 6.3741 -22.6814 -0.1415 0.7602 0.6341
